data_4135347
loop_
_publ_author_name
'Wu, Yitao'
'Zhou, Jiong'
'Li, Errui'
'Wang, Mengbin'
'Jie, Kecheng'
'Zhu, Huangtianzhi'
'Huang, Feihe'

_publ_section_title
;
 Selective Separation of Methylfuran and Dimethylfuran by Nonporous
 Adaptive Crystals of Pillararenes.
;
_journal_issue 46
_journal_name_full 'Journal of the American Chemical Society'
_journal_page_first 19722
_journal_page_last 19730
_journal_paper_doi 10.1021/jacs.0c09757
_journal_volume 142
_journal_year 2020
_chemical_formula_moiety 'C66 H72 Br12 O12, 2(C6 H8 O)'
_chemical_formula_sum 'C78 H88 Br12 O14'
_chemical_formula_weight 2208.40
_space_group_crystal_system orthorhombic
_space_group_IT_number 60
_space_group_name_Hall '-P 2n 2ab'
_space_group_name_H-M_alt 'P b c n'
_atom_sites_solution_hydrogens geom
_atom_sites_solution_primary dual
_audit_creation_date 2019-10-28
_audit_creation_method
;
Olex2 1.2
(compiled 2018.05.29 svn.r3508 for OlexSys, GUI svn.r5506)
;
_cell_angle_alpha 90
_cell_angle_beta 90
_cell_angle_gamma 90
_cell_formula_units_Z 4
_cell_length_a 13.8496(2)
_cell_length_b 23.9980(3)
_cell_length_c 25.2072(3)
_cell_measurement_reflns_used 9382
_cell_measurement_temperature 170(2)
_cell_measurement_theta_max 54.955
_cell_measurement_theta_min 3.206
_cell_volume 8377.93(19)
_computing_cell_refinement 'SAINT v8.37A (Bruker, 2015)'
_computing_data_reduction 'SAINT v8.37A (Bruker, 2015)'
_computing_molecular_graphics 'Olex2 (Dolomanov et al., 2009)'
_computing_publication_material 'Olex2 (Dolomanov et al., 2009)'
_computing_structure_refinement 'ShelXL (Sheldrick, 2015)'
_computing_structure_solution 'ShelXT (Sheldrick, 2015)'
_diffrn_ambient_temperature 169.99
_diffrn_measured_fraction_theta_full 0.999
_diffrn_measured_fraction_theta_max 0.998
_diffrn_measurement_device_type 'Bruker D8 Venture'
_diffrn_measurement_method '\f and \w scans'
_diffrn_radiation_type GaK\a
_diffrn_radiation_wavelength 1.34139
_diffrn_reflns_av_R_equivalents 0.0420
_diffrn_reflns_av_unetI/netI 0.0179
_diffrn_reflns_Laue_measured_fraction_full 0.999
_diffrn_reflns_Laue_measured_fraction_max 0.998
_diffrn_reflns_limit_h_max 16
_diffrn_reflns_limit_h_min -15
_diffrn_reflns_limit_k_max 27
_diffrn_reflns_limit_k_min -29
_diffrn_reflns_limit_l_max 30
_diffrn_reflns_limit_l_min -30
_diffrn_reflns_number 88933
_diffrn_reflns_point_group_measured_fraction_full 0.999
_diffrn_reflns_point_group_measured_fraction_max 0.998
_diffrn_reflns_theta_full 53.594
_diffrn_reflns_theta_max 54.930
_diffrn_reflns_theta_min 3.205
_diffrn_standards_number 0
_exptl_absorpt_coefficient_mu 5.041
_exptl_absorpt_correction_T_max 0.7508
_exptl_absorpt_correction_T_min 0.5430
_exptl_absorpt_correction_type multi-scan
_exptl_absorpt_process_details
'SADABS-2016/2 (Bruker,2016/2) was used for absorption correction. wR2(int) was 0.1354 before and 0.0620 after correction. The Ratio of minimum to maximum transmission is 0.7232. The \l/2 correction factor is Not present.'
_exptl_crystal_colour yellow
_exptl_crystal_density_diffrn 1.751
_exptl_crystal_description block
_exptl_crystal_F_000 4352
_exptl_crystal_size_max 0.06
_exptl_crystal_size_mid 0.06
_exptl_crystal_size_min 0.05
_refine_diff_density_max 1.617
_refine_diff_density_min -1.209
_refine_diff_density_rms 0.082
_refine_ls_extinction_method none
_refine_ls_goodness_of_fit_ref 1.037
_refine_ls_hydrogen_treatment constr
_refine_ls_matrix_type full
_refine_ls_number_parameters 481
_refine_ls_number_reflns 7963
_refine_ls_number_restraints 0
_refine_ls_restrained_S_all 1.037
_refine_ls_R_factor_all 0.0421
_refine_ls_R_factor_gt 0.0391
_refine_ls_shift/su_max 0.003
_refine_ls_shift/su_mean 0.000
_refine_ls_structure_factor_coef Fsqd
_refine_ls_weighting_details 'w=1/[\s^2^(Fo^2^)+(0.0477P)^2^+20.3869P] where P=(Fo^2^+2Fc^2^)/3'
_refine_ls_weighting_scheme calc
_refine_ls_wR_factor_gt 0.1017
_refine_ls_wR_factor_ref 0.1041
_reflns_Friedel_coverage 0.000
_reflns_number_gt 7387
_reflns_number_total 7963
_reflns_threshold_expression 'I > 2\s(I)'
_cod_data_source_file ja0c09757_si_009.cif
_cod_data_source_block 191028wytbrp6215_0m
_cod_depositor_comments 'Adding full bibliography for 4135342--4135349.cif.'
_cod_database_code 4135347
_shelx_shelxl_version_number 2016/6
_shelx_space_group_comment
;
The symmetry employed for this shelxl refinement is uniquely defined
by the following loop, which should always be used as a source of
symmetry information in preference to the above space-group names.
They are only intended as comments.
;
_shelx_estimated_absorpt_t_max 0.787
_shelx_estimated_absorpt_t_min 0.752
_olex2_refinement_description
;
1. Fixed Uiso
 At 1.2 times of:
  All C(H) groups, All C(H,H) groups, All C(H,H,H,H) groups
 At 1.5 times of:
  All C(H,H,H) groups
2. Others
 Fixed Sof: H1A(0.5) H1B(0.5) H22A(0.5) H22B(0.5) H30A(0.8) H30B(0.8)
 H30C(0.2) H30D(0.2) Br4(0.8) Br4A(0.2)
3.a Secondary CH2 refined with riding coordinates:
 C1(H1A,H1B), C8(H8A,H8B), C15(H15A,H15B), C22(H22A,H22B), C23(H23A,H23B),
 C24(H24A,H24B), C25(H25A,H25B), C26(H26A,H26B), C27(H27A,H27B), C28(H28A,H28B),
  C29(H29A,H29B), C30(H30A,H30B), C30(H30C,H30D), C31(H31A,H31B), C32(H32A,
 H32B), C33(H33A,H33B), C34(H34A,H34B)
3.b Aromatic/amide H refined with riding coordinates:
 C4(H4), C7(H7), C11(H11), C14(H14), C18(H18), C21(H21), C37(H37), C38(H38)
3.c Idealised Me refined as rotating group:
 C35(H35A,H35B,H35C), C40(H40A,H40B,H40C)
;
_olex2_submission_special_instructions 'No special instructions were received'

loop_
_space_group_symop_operation_xyz
'x, y, z'
'-x+1/2, -y+1/2, z+1/2'
'-x, y, -z+1/2'
'x+1/2, -y+1/2, -z'
'-x, -y, -z'
'x-1/2, y-1/2, -z-1/2'
'x, -y, z-1/2'
'-x-1/2, y-1/2, z'

loop_
_atom_site_label
_atom_site_type_symbol
_atom_site_fract_x
_atom_site_fract_y
_atom_site_fract_z
_atom_site_U_iso_or_equiv
_atom_site_adp_type
_atom_site_occupancy
_atom_site_site_symmetry_order
_atom_site_calc_flag
_atom_site_refinement_flags_posn
_atom_site_refinement_flags_adp
_atom_site_refinement_flags_occupancy
_atom_site_disorder_assembly
_atom_site_disorder_group
Br1 Br 0.78974(3) 0.62010(2) 0.47467(2) 0.03747(11) Uani 1 1 d . . . . .
Br2 Br 0.58436(4) 0.49542(2) 0.05135(2) 0.06387(16) Uani 1 1 d . . . . .
Br3 Br 0.90240(4) 0.87643(2) 0.44496(2) 0.06294(15) Uani 1 1 d . . . . .
Br5 Br 0.46891(3) 0.94880(2) 0.43770(2) 0.06494(16) Uani 1 1 d . . . . .
Br6 Br 0.86846(3) 0.80006(2) 0.08021(2) 0.04635(12) Uani 1 1 d . . . . .
O1 O 0.69930(18) 0.58652(10) 0.36779(9) 0.0387(6) Uani 1 1 d . . . . .
O2 O 0.64304(18) 0.48338(10) 0.17469(9) 0.0363(5) Uani 1 1 d . . . . .
O3 O 0.81864(17) 0.78848(9) 0.36330(8) 0.0296(5) Uani 1 1 d . . . . .
O4 O 0.87679(19) 0.64280(9) 0.19567(9) 0.0379(6) Uani 1 1 d . . . . .
O5 O 0.61370(16) 0.96126(9) 0.34234(8) 0.0303(5) Uani 1 1 d . . . . .
O6 O 0.74339(16) 0.82859(10) 0.17812(8) 0.0322(5) Uani 1 1 d . . . . .
C1 C 0.500000 0.46608(16) 0.250000 0.0239(8) Uani 1 2 d S T P . .
H1A H 0.513057 0.441773 0.219091 0.029 Uiso 0.5 1 calc R . . . .
H1B H 0.486943 0.441773 0.280909 0.029 Uiso 0.5 1 calc R . . . .
C2 C 0.5889(2) 0.50098(11) 0.26133(11) 0.0224(6) Uani 1 1 d . . . . .
C3 C 0.6597(2) 0.50833(12) 0.22317(11) 0.0242(6) Uani 1 1 d . . . . .
C4 C 0.7431(2) 0.53863(12) 0.23432(11) 0.0248(6) Uani 1 1 d . . . . .
H4 H 0.791833 0.542124 0.208033 0.030 Uiso 1 1 calc R . . . .
C5 C 0.7556(2) 0.56371(11) 0.28331(11) 0.0226(6) Uani 1 1 d . . . . .
C6 C 0.6827(2) 0.55835(12) 0.32078(11) 0.0263(6) Uani 1 1 d . . . . .
C7 C 0.6014(2) 0.52643(12) 0.31054(12) 0.0258(6) Uani 1 1 d . . . . .
H7 H 0.553724 0.521863 0.337309 0.031 Uiso 1 1 calc R . . . .
C8 C 0.8484(2) 0.59454(12) 0.29584(12) 0.0262(6) Uani 1 1 d . . . . .
H8A H 0.900772 0.578774 0.273742 0.031 Uiso 1 1 calc R . . . .
H8B H 0.865271 0.587593 0.333429 0.031 Uiso 1 1 calc R . . . .
C9 C 0.8448(2) 0.65710(12) 0.28682(12) 0.0251(6) Uani 1 1 d . . . . .
C10 C 0.8636(2) 0.67984(13) 0.23721(12) 0.0264(6) Uani 1 1 d . . . . .
C11 C 0.8692(2) 0.73734(13) 0.23073(12) 0.0254(6) Uani 1 1 d . . . . .
H11 H 0.883656 0.752210 0.196711 0.031 Uiso 1 1 calc R . . . .
C12 C 0.8541(2) 0.77340(12) 0.27298(12) 0.0230(6) Uani 1 1 d . . . . .
C13 C 0.8332(2) 0.75073(12) 0.32242(12) 0.0245(6) Uani 1 1 d . . . . .
C14 C 0.8286(2) 0.69319(12) 0.32922(12) 0.0266(6) Uani 1 1 d . . . . .
H14 H 0.814213 0.678331 0.363242 0.032 Uiso 1 1 calc R . . . .
C15 C 0.8624(2) 0.83594(12) 0.26546(12) 0.0247(6) Uani 1 1 d . . . . .
H15A H 0.898240 0.843359 0.232232 0.030 Uiso 1 1 calc R . . . .
H15B H 0.900546 0.851603 0.295137 0.030 Uiso 1 1 calc R . . . .
C16 C 0.7660(2) 0.86586(11) 0.26298(11) 0.0221(6) Uani 1 1 d . . . . .
C17 C 0.7077(2) 0.86229(12) 0.21795(12) 0.0241(6) Uani 1 1 d . . . . .
C18 C 0.6222(2) 0.89189(12) 0.21448(12) 0.0251(6) Uani 1 1 d . . . . .
H18 H 0.584081 0.889131 0.183253 0.030 Uiso 1 1 calc R . . . .
C19 C 0.5911(2) 0.92563(11) 0.25600(12) 0.0217(6) Uani 1 1 d . . . . .
C20 C 0.6473(2) 0.92796(11) 0.30158(11) 0.0225(6) Uani 1 1 d . . . . .
C21 C 0.7346(2) 0.89877(12) 0.30467(11) 0.0227(6) Uani 1 1 d . . . . .
H21 H 0.772921 0.901586 0.335819 0.027 Uiso 1 1 calc R . . . .
C22 C 0.500000 0.96016(16) 0.250000 0.0250(8) Uani 1 2 d S T P . .
H22A H 0.506868 0.984502 0.218516 0.030 Uiso 0.5 1 calc R . . . .
H22B H 0.493132 0.984506 0.281482 0.030 Uiso 0.5 1 calc R . . . .
C23 C 0.6336(3) 0.58029(15) 0.41005(13) 0.0342(7) Uani 1 1 d . . . . .
H23A H 0.640483 0.542920 0.426241 0.041 Uiso 1 1 calc R . . . .
H23B H 0.566524 0.584443 0.397082 0.041 Uiso 1 1 calc R . . . .
C24 C 0.6561(3) 0.62456(15) 0.44999(14) 0.0368(8) Uani 1 1 d . . . . .
H24A H 0.611994 0.620600 0.480684 0.044 Uiso 1 1 calc R . . . .
H24B H 0.644697 0.661627 0.433928 0.044 Uiso 1 1 calc R . . . .
C25 C 0.7182(3) 0.48622(15) 0.13709(13) 0.0347(7) Uani 1 1 d . . . . .
H25A H 0.777336 0.468546 0.151404 0.042 Uiso 1 1 calc R . . . .
H25B H 0.733008 0.525570 0.128550 0.042 Uiso 1 1 calc R . . . .
C26 C 0.6852(3) 0.45615(16) 0.08840(14) 0.0425(9) Uani 1 1 d . . . . .
H26A H 0.661412 0.418747 0.098557 0.051 Uiso 1 1 calc R . . . .
H26B H 0.740896 0.451030 0.064233 0.051 Uiso 1 1 calc R . . . .
C27 C 0.8285(3) 0.76864(15) 0.41567(13) 0.0407(8) Uani 1 1 d . . . . .
H27A H 0.894374 0.753650 0.421147 0.049 Uiso 1 1 calc R . . . .
H27B H 0.781514 0.738364 0.422333 0.049 Uiso 1 1 calc R . . . .
C28 C 0.8104(4) 0.81639(17) 0.45313(15) 0.0501(10) Uani 1 1 d . . . . .
H28A H 0.813310 0.802441 0.490056 0.060 Uiso 1 1 calc R . . . .
H28B H 0.744552 0.831055 0.446955 0.060 Uiso 1 1 calc R . . . .
C29 C 0.9237(3) 0.66255(16) 0.15019(13) 0.0385(8) Uani 1 1 d . . . . .
H29A H 0.988248 0.677116 0.159803 0.046 Uiso 1 1 calc R . . . .
H29B H 0.885904 0.693348 0.134326 0.046 Uiso 1 1 calc R . . . .
C30 C 0.9340(3) 0.61603(18) 0.11077(16) 0.0492(10) Uani 1 1 d . . . . .
H30A H 0.943049 0.580407 0.129955 0.059 Uiso 0.8 1 calc R . . A 1
H30B H 0.992134 0.622570 0.088747 0.059 Uiso 0.8 1 calc R . . A 1
H30C H 0.882726 0.588712 0.119200 0.059 Uiso 0.2 1 calc R . . B 2
H30D H 0.996219 0.597498 0.118800 0.059 Uiso 0.2 1 calc R . . B 2
C31 C 0.6573(2) 0.95449(14) 0.39271(12) 0.0319(7) Uani 1 1 d . . . . .
H31A H 0.722849 0.970979 0.392605 0.038 Uiso 1 1 calc R . . . .
H31B H 0.663059 0.914382 0.401342 0.038 Uiso 1 1 calc R . . . .
C32 C 0.5956(3) 0.98307(15) 0.43300(14) 0.0363(8) Uani 1 1 d . . . . .
H32A H 0.588362 1.022807 0.423246 0.044 Uiso 1 1 calc R . . . .
H32B H 0.627585 0.981282 0.468083 0.044 Uiso 1 1 calc R . . . .
C33 C 0.6879(2) 0.82205(15) 0.13168(13) 0.0322(7) Uani 1 1 d . . . . .
H33A H 0.683759 0.857831 0.112263 0.039 Uiso 1 1 calc R . . . .
H33B H 0.621635 0.809875 0.140798 0.039 Uiso 1 1 calc R . . . .
C34 C 0.7368(3) 0.77884(16) 0.09800(14) 0.0381(8) Uani 1 1 d . . . . .
H34A H 0.699419 0.773520 0.064910 0.046 Uiso 1 1 calc R . . . .
H34B H 0.737673 0.742905 0.117284 0.046 Uiso 1 1 calc R . . . .
Br4 Br 0.82200(5) 0.61047(2) 0.06533(2) 0.05498(16) Uani 0.8 1 d . . . C 1
Br4A Br 0.9312(4) 0.62503(15) 0.04558(12) 0.1099(15) Uani 0.2 1 d . . . C 2
O7 O 0.5385(2) 0.70996(14) 0.10135(16) 0.0685(9) Uani 1 1 d . . . . .
C35 C 0.5923(5) 0.6453(3) 0.1701(4) 0.105(2) Uani 1 1 d . . . . .
H35A H 0.653903 0.660693 0.182313 0.157 Uiso 1 1 calc GR . . . .
H35B H 0.603545 0.620688 0.139715 0.157 Uiso 1 1 calc GR . . . .
H35C H 0.562381 0.623929 0.198957 0.157 Uiso 1 1 calc GR . . . .
C36 C 0.5254(4) 0.6925(2) 0.1538(3) 0.0803(18) Uani 1 1 d . . . . .
C37 C 0.4552(4) 0.7214(3) 0.1741(3) 0.0919(19) Uani 1 1 d . . . . .
H37 H 0.429291 0.716602 0.208698 0.110 Uiso 1 1 calc R . . . .
C38 C 0.4236(4) 0.7608(3) 0.1369(3) 0.0801(16) Uani 1 1 d . . . . .
H38 H 0.375046 0.788234 0.142167 0.096 Uiso 1 1 calc R . . . .
C39 C 0.4746(3) 0.7526(2) 0.0930(2) 0.0592(12) Uani 1 1 d . . . . .
C40 C 0.4779(4) 0.7798(3) 0.0405(3) 0.0849(17) Uani 1 1 d . . . . .
H40A H 0.541783 0.796494 0.035149 0.127 Uiso 1 1 calc GR . . . .
H40B H 0.428469 0.808963 0.038836 0.127 Uiso 1 1 calc GR . . . .
H40C H 0.465785 0.752076 0.012814 0.127 Uiso 1 1 calc GR . . . .

loop_
_atom_site_aniso_label
_atom_site_aniso_U_11
_atom_site_aniso_U_22
_atom_site_aniso_U_33
_atom_site_aniso_U_23
_atom_site_aniso_U_13
_atom_site_aniso_U_12
Br1 0.0418(2) 0.0461(2) 0.02451(17) 0.00158(14) -0.00311(14) 0.00007(16)
Br2 0.0716(3) 0.0802(3) 0.0398(2) -0.0133(2) -0.0235(2) 0.0249(3)
Br3 0.0648(3) 0.0512(3) 0.0728(3) -0.0259(2) -0.0195(2) -0.0009(2)
Br5 0.0483(3) 0.0870(4) 0.0596(3) -0.0281(3) 0.0228(2) -0.0189(2)
Br6 0.0503(2) 0.0454(2) 0.0433(2) 0.01316(17) 0.02065(18) 0.01523(18)
O1 0.0453(14) 0.0472(14) 0.0234(11) -0.0129(10) 0.0051(10) -0.0181(11)
O2 0.0412(13) 0.0453(14) 0.0222(11) -0.0099(10) 0.0003(10) -0.0116(11)
O3 0.0402(12) 0.0238(10) 0.0248(10) -0.0038(8) -0.0002(9) 0.0012(9)
O4 0.0531(15) 0.0270(11) 0.0336(12) -0.0078(9) 0.0123(11) -0.0052(10)
O5 0.0374(12) 0.0302(11) 0.0233(10) -0.0036(9) 0.0021(9) 0.0085(9)
O6 0.0294(11) 0.0415(13) 0.0258(10) -0.0120(9) -0.0013(9) 0.0098(10)
C1 0.029(2) 0.0167(18) 0.026(2) 0.000 -0.0039(17) 0.000
C2 0.0273(15) 0.0161(13) 0.0238(14) 0.0024(10) -0.0049(11) 0.0035(11)
C3 0.0300(15) 0.0216(14) 0.0210(14) -0.0026(11) -0.0052(12) 0.0020(12)
C4 0.0277(15) 0.0233(14) 0.0235(14) -0.0003(11) 0.0020(12) 0.0011(12)
C5 0.0270(14) 0.0162(13) 0.0248(14) 0.0013(11) -0.0048(12) 0.0027(11)
C6 0.0352(16) 0.0239(14) 0.0197(14) -0.0033(11) -0.0034(12) -0.0007(12)
C7 0.0297(15) 0.0245(14) 0.0233(14) -0.0009(11) 0.0004(12) -0.0007(12)
C8 0.0275(15) 0.0204(14) 0.0308(15) -0.0014(12) -0.0033(12) 0.0019(12)
C9 0.0225(14) 0.0226(14) 0.0302(15) -0.0019(12) -0.0029(12) -0.0018(11)
C10 0.0235(14) 0.0264(15) 0.0292(15) -0.0058(12) 0.0018(12) -0.0022(12)
C11 0.0223(14) 0.0270(15) 0.0270(14) -0.0005(12) 0.0022(11) -0.0014(12)
C12 0.0161(13) 0.0233(14) 0.0296(15) 0.0000(11) -0.0006(11) -0.0018(11)
C13 0.0228(14) 0.0234(14) 0.0273(14) -0.0046(12) -0.0016(11) 0.0002(11)
C14 0.0289(15) 0.0254(15) 0.0255(15) 0.0003(12) -0.0010(12) -0.0012(12)
C15 0.0206(14) 0.0221(14) 0.0316(15) -0.0012(11) 0.0023(12) -0.0034(11)
C16 0.0211(14) 0.0194(13) 0.0259(14) 0.0028(11) 0.0036(11) -0.0035(11)
C17 0.0262(15) 0.0217(14) 0.0245(14) -0.0033(11) 0.0045(12) -0.0011(11)
C18 0.0248(15) 0.0260(15) 0.0246(14) -0.0012(12) -0.0008(12) -0.0024(12)
C19 0.0212(14) 0.0171(13) 0.0269(14) 0.0029(11) 0.0045(11) -0.0034(11)
C20 0.0280(15) 0.0177(13) 0.0217(14) -0.0009(10) 0.0050(11) -0.0025(11)
C21 0.0250(14) 0.0202(13) 0.0230(13) 0.0016(11) 0.0009(11) -0.0038(11)
C22 0.027(2) 0.0175(19) 0.031(2) 0.000 0.0014(17) 0.000
C23 0.0389(18) 0.0379(18) 0.0258(15) -0.0061(13) 0.0034(13) -0.0037(15)
C24 0.0365(18) 0.043(2) 0.0307(17) -0.0101(14) -0.0017(14) 0.0039(15)
C25 0.0384(18) 0.0409(18) 0.0247(15) -0.0057(14) -0.0005(13) 0.0079(15)
C26 0.054(2) 0.045(2) 0.0290(17) -0.0104(15) -0.0052(16) 0.0140(17)
C27 0.063(2) 0.0311(18) 0.0279(16) -0.0035(14) -0.0002(16) 0.0023(16)
C28 0.077(3) 0.043(2) 0.0310(18) -0.0054(16) 0.0067(19) 0.005(2)
C29 0.0412(19) 0.0421(19) 0.0323(17) -0.0046(15) 0.0022(15) 0.0076(16)
C30 0.052(2) 0.054(2) 0.042(2) -0.0126(18) 0.0003(18) 0.0185(19)
C31 0.0347(17) 0.0353(17) 0.0256(15) -0.0042(13) 0.0000(13) 0.0029(14)
C32 0.0428(19) 0.0357(18) 0.0305(17) -0.0094(14) 0.0025(14) -0.0011(15)
C33 0.0297(16) 0.0392(18) 0.0278(15) -0.0078(13) -0.0014(13) 0.0036(14)
C34 0.0360(18) 0.0439(19) 0.0343(17) -0.0111(15) -0.0006(14) 0.0033(15)
Br4 0.0760(4) 0.0539(3) 0.0350(3) 0.0002(2) -0.0094(3) -0.0144(3)
Br4A 0.196(5) 0.083(2) 0.0502(16) -0.0140(14) 0.022(2) 0.032(3)
O7 0.0488(18) 0.0559(19) 0.101(3) -0.0108(18) -0.0077(18) -0.0029(15)
C35 0.073(4) 0.081(4) 0.160(7) 0.031(5) -0.018(4) 0.000(3)
C36 0.049(3) 0.079(4) 0.113(5) 0.036(3) -0.016(3) -0.018(3)
C37 0.061(3) 0.121(5) 0.094(4) 0.014(4) 0.002(3) 0.002(4)
C38 0.052(3) 0.080(4) 0.108(5) -0.003(3) -0.010(3) 0.003(3)
C39 0.037(2) 0.054(3) 0.086(3) -0.011(2) -0.015(2) -0.0043(19)
C40 0.070(4) 0.092(4) 0.092(4) -0.006(3) -0.028(3) -0.004(3)

loop_
_atom_type_symbol
_atom_type_description
_atom_type_scat_dispersion_real
_atom_type_scat_dispersion_imag
_atom_type_scat_source
C C 0.0148 0.0070 'International Tables Vol C Tables 4.2.6.8 and 6.1.1.4'
H H 0.0000 0.0000 'International Tables Vol C Tables 4.2.6.8 and 6.1.1.4'
Br Br -0.9502 1.0410 'International Tables Vol C Tables 4.2.6.8 and 6.1.1.4'
O O 0.0412 0.0250 'International Tables Vol C Tables 4.2.6.8 and 6.1.1.4'

loop_
_geom_angle_atom_site_label_1
_geom_angle_atom_site_label_2
_geom_angle_atom_site_label_3
_geom_angle
_geom_angle_site_symmetry_1
_geom_angle_site_symmetry_3
_geom_angle_publ_flag
C6 O1 C23 119.2(2) . . ?
C3 O2 C25 116.8(2) . . ?
C13 O3 C27 117.4(2) . . ?
C10 O4 C29 117.6(3) . . ?
C20 O5 C31 117.2(2) . . ?
C17 O6 C33 118.3(2) . . ?
H1A C1 H1B 107.8 . . ?
C2 C1 H1A 109.0 3_655 . ?
C2 C1 H1A 109.0 . . ?
C2 C1 H1B 109.0 3_655 . ?
C2 C1 H1B 109.0 . . ?
C2 C1 C2 112.9(3) 3_655 . ?
C3 C2 C1 121.0(2) . . ?
C3 C2 C7 118.3(3) . . ?
C7 C2 C1 120.7(2) . . ?
O2 C3 C2 116.2(3) . . ?
O2 C3 C4 122.9(3) . . ?
C2 C3 C4 120.9(3) . . ?
C3 C4 H4 119.6 . . ?
C5 C4 C3 120.7(3) . . ?
C5 C4 H4 119.6 . . ?
C4 C5 C6 118.4(3) . . ?
C4 C5 C8 120.3(3) . . ?
C6 C5 C8 121.3(3) . . ?
O1 C6 C5 114.6(3) . . ?
O1 C6 C7 124.4(3) . . ?
C7 C6 C5 121.0(3) . . ?
C2 C7 H7 119.7 . . ?
C6 C7 C2 120.6(3) . . ?
C6 C7 H7 119.7 . . ?
C5 C8 H8A 108.5 . . ?
C5 C8 H8B 108.5 . . ?
C5 C8 C9 115.0(2) . . ?
H8A C8 H8B 107.5 . . ?
C9 C8 H8A 108.5 . . ?
C9 C8 H8B 108.5 . . ?
C10 C9 C8 121.1(3) . . ?
C10 C9 C14 118.4(3) . . ?
C14 C9 C8 120.3(3) . . ?
O4 C10 C9 116.9(3) . . ?
O4 C10 C11 122.7(3) . . ?
C9 C10 C11 120.4(3) . . ?
C10 C11 H11 119.4 . . ?
C12 C11 C10 121.3(3) . . ?
C12 C11 H11 119.4 . . ?
C11 C12 C13 118.4(3) . . ?
C11 C12 C15 120.6(3) . . ?
C13 C12 C15 121.0(3) . . ?
O3 C13 C12 116.1(3) . . ?
O3 C13 C14 123.3(3) . . ?
C12 C13 C14 120.5(3) . . ?
C9 C14 H14 119.5 . . ?
C13 C14 C9 121.0(3) . . ?
C13 C14 H14 119.5 . . ?
C12 C15 H15A 108.7 . . ?
C12 C15 H15B 108.7 . . ?
C12 C15 C16 114.0(2) . . ?
H15A C15 H15B 107.6 . . ?
C16 C15 H15A 108.7 . . ?
C16 C15 H15B 108.7 . . ?
C17 C16 C15 120.9(3) . . ?
C21 C16 C15 121.0(3) . . ?
C21 C16 C17 118.1(3) . . ?
O6 C17 C16 114.9(3) . . ?
O6 C17 C18 124.1(3) . . ?
C18 C17 C16 121.0(3) . . ?
C17 C18 H18 119.5 . . ?
C17 C18 C19 121.1(3) . . ?
C19 C18 H18 119.5 . . ?
C18 C19 C22 120.0(2) . . ?
C20 C19 C18 118.2(3) . . ?
C20 C19 C22 121.8(2) . . ?
O5 C20 C19 116.7(3) . . ?
O5 C20 C21 122.6(3) . . ?
C19 C20 C21 120.7(3) . . ?
C16 C21 C20 120.9(3) . . ?
C16 C21 H21 119.5 . . ?
C20 C21 H21 119.5 . . ?
C19 C22 C19 113.8(3) . 3_655 ?
C19 C22 H22A 108.8 3_655 . ?
C19 C22 H22A 108.8 . . ?
C19 C22 H22B 108.8 . . ?
C19 C22 H22B 108.8 3_655 . ?
H22A C22 H22B 107.7 . . ?
O1 C23 H23A 110.2 . . ?
O1 C23 H23B 110.2 . . ?
O1 C23 C24 107.4(3) . . ?
H23A C23 H23B 108.5 . . ?
C24 C23 H23A 110.2 . . ?
C24 C23 H23B 110.2 . . ?
Br1 C24 H24A 109.3 . . ?
Br1 C24 H24B 109.3 . . ?
C23 C24 Br1 111.8(2) . . ?
C23 C24 H24A 109.3 . . ?
C23 C24 H24B 109.3 . . ?
H24A C24 H24B 107.9 . . ?
O2 C25 H25A 110.2 . . ?
O2 C25 H25B 110.2 . . ?
O2 C25 C26 107.6(3) . . ?
H25A C25 H25B 108.5 . . ?
C26 C25 H25A 110.2 . . ?
C26 C25 H25B 110.2 . . ?
Br2 C26 H26A 109.1 . . ?
Br2 C26 H26B 109.1 . . ?
C25 C26 Br2 112.5(2) . . ?
C25 C26 H26A 109.1 . . ?
C25 C26 H26B 109.1 . . ?
H26A C26 H26B 107.8 . . ?
O3 C27 H27A 110.0 . . ?
O3 C27 H27B 110.0 . . ?
O3 C27 C28 108.3(3) . . ?
H27A C27 H27B 108.4 . . ?
C28 C27 H27A 110.0 . . ?
C28 C27 H27B 110.0 . . ?
Br3 C28 H28A 109.0 . . ?
Br3 C28 H28B 109.0 . . ?
C27 C28 Br3 113.0(3) . . ?
C27 C28 H28A 109.0 . . ?
C27 C28 H28B 109.0 . . ?
H28A C28 H28B 107.8 . . ?
O4 C29 H29A 109.8 . . ?
O4 C29 H29B 109.8 . . ?
O4 C29 C30 109.5(3) . . ?
H29A C29 H29B 108.2 . . ?
C30 C29 H29A 109.8 . . ?
C30 C29 H29B 109.8 . . ?
C29 C30 H30A 109.3 . . ?
C29 C30 H30B 109.3 . . ?
C29 C30 H30C 106.4 . . ?
C29 C30 H30D 106.4 . . ?
C29 C30 Br4 111.5(3) . . ?
C29 C30 Br4A 123.8(3) . . ?
H30A C30 H30B 108.0 . . ?
H30C C30 H30D 106.4 . . ?
Br4 C30 H30A 109.3 . . ?
Br4 C30 H30B 109.3 . . ?
Br4A C30 H30C 106.4 . . ?
Br4A C30 H30D 106.4 . . ?
O5 C31 H31A 110.1 . . ?
O5 C31 H31B 110.1 . . ?
O5 C31 C32 108.2(3) . . ?
H31A C31 H31B 108.4 . . ?
C32 C31 H31A 110.1 . . ?
C32 C31 H31B 110.1 . . ?
Br5 C32 H32A 109.4 . . ?
Br5 C32 H32B 109.4 . . ?
C31 C32 Br5 111.4(2) . . ?
C31 C32 H32A 109.4 . . ?
C31 C32 H32B 109.4 . . ?
H32A C32 H32B 108.0 . . ?
O6 C33 H33A 110.2 . . ?
O6 C33 H33B 110.2 . . ?
O6 C33 C34 107.5(3) . . ?
H33A C33 H33B 108.5 . . ?
C34 C33 H33A 110.2 . . ?
C34 C33 H33B 110.2 . . ?
Br6 C34 H34A 109.2 . . ?
Br6 C34 H34B 109.2 . . ?
C33 C34 Br6 111.9(2) . . ?
C33 C34 H34A 109.2 . . ?
C33 C34 H34B 109.2 . . ?
H34A C34 H34B 107.9 . . ?
C39 O7 C36 106.6(4) . . ?
H35A C35 H35B 109.5 . . ?
H35A C35 H35C 109.5 . . ?
H35B C35 H35C 109.5 . . ?
C36 C35 H35A 109.5 . . ?
C36 C35 H35B 109.5 . . ?
C36 C35 H35C 109.5 . . ?
O7 C36 C35 113.6(6) . . ?
C37 C36 O7 108.0(5) . . ?
C37 C36 C35 138.3(7) . . ?
C36 C37 H37 125.3 . . ?
C36 C37 C38 109.3(6) . . ?
C38 C37 H37 125.3 . . ?
C37 C38 H38 126.5 . . ?
C39 C38 C37 107.0(5) . . ?
C39 C38 H38 126.5 . . ?
O7 C39 C40 116.6(5) . . ?
C38 C39 O7 109.0(5) . . ?
C38 C39 C40 134.3(5) . . ?
C39 C40 H40A 109.5 . . ?
C39 C40 H40B 109.5 . . ?
C39 C40 H40C 109.5 . . ?
H40A C40 H40B 109.5 . . ?
H40A C40 H40C 109.5 . . ?
H40B C40 H40C 109.5 . . ?

loop_
_geom_bond_atom_site_label_1
_geom_bond_atom_site_label_2
_geom_bond_distance
_geom_bond_site_symmetry_2
_geom_bond_publ_flag
Br1 C24 1.956(4) . ?
Br2 C26 1.927(4) . ?
Br3 C28 1.934(5) . ?
Br5 C32 1.941(4) . ?
Br6 C34 1.946(4) . ?
O1 C6 1.383(4) . ?
O1 C23 1.409(4) . ?
O2 C3 1.380(3) . ?
O2 C25 1.410(4) . ?
O3 C13 1.387(4) . ?
O3 C27 1.410(4) . ?
O4 C10 1.386(4) . ?
O4 C29 1.400(4) . ?
O5 C20 1.382(3) . ?
O5 C31 1.416(4) . ?
O6 C17 1.381(3) . ?
O6 C33 1.409(4) . ?
C1 H1A 0.9900 . ?
C1 H1B 0.9900 . ?
C1 C2 1.516(4) . ?
C1 C2 1.516(3) 3_655 ?
C2 C3 1.385(4) . ?
C2 C7 1.393(4) . ?
C3 C4 1.393(4) . ?
C4 H4 0.9500 . ?
C4 C5 1.385(4) . ?
C5 C6 1.388(4) . ?
C5 C8 1.517(4) . ?
C6 C7 1.387(4) . ?
C7 H7 0.9500 . ?
C8 H8A 0.9900 . ?
C8 H8B 0.9900 . ?
C8 C9 1.519(4) . ?
C9 C10 1.389(4) . ?
C9 C14 1.394(4) . ?
C10 C11 1.392(4) . ?
C11 H11 0.9500 . ?
C11 C12 1.388(4) . ?
C12 C13 1.390(4) . ?
C12 C15 1.517(4) . ?
C13 C14 1.393(4) . ?
C14 H14 0.9500 . ?
C15 H15A 0.9900 . ?
C15 H15B 0.9900 . ?
C15 C16 1.517(4) . ?
C16 C17 1.395(4) . ?
C16 C21 1.384(4) . ?
C17 C18 1.384(4) . ?
C18 H18 0.9500 . ?
C18 C19 1.392(4) . ?
C19 C20 1.389(4) . ?
C19 C22 1.517(3) . ?
C20 C21 1.400(4) . ?
C21 H21 0.9500 . ?
C22 H22A 0.9900 . ?
C22 H22B 0.9900 . ?
C23 H23A 0.9900 . ?
C23 H23B 0.9900 . ?
C23 C24 1.496(5) . ?
C24 H24A 0.9900 . ?
C24 H24B 0.9900 . ?
C25 H25A 0.9900 . ?
C25 H25B 0.9900 . ?
C25 C26 1.495(5) . ?
C26 H26A 0.9900 . ?
C26 H26B 0.9900 . ?
C27 H27A 0.9900 . ?
C27 H27B 0.9900 . ?
C27 C28 1.506(5) . ?
C28 H28A 0.9900 . ?
C28 H28B 0.9900 . ?
C29 H29A 0.9900 . ?
C29 H29B 0.9900 . ?
C29 C30 1.501(5) . ?
C30 H30A 0.9900 . ?
C30 H30B 0.9900 . ?
C30 H30C 0.9900 . ?
C30 H30D 0.9900 . ?
C30 Br4 1.933(4) . ?
C30 Br4A 1.658(5) . ?
C31 H31A 0.9900 . ?
C31 H31B 0.9900 . ?
C31 C32 1.494(4) . ?
C32 H32A 0.9900 . ?
C32 H32B 0.9900 . ?
C33 H33A 0.9900 . ?
C33 H33B 0.9900 . ?
C33 C34 1.502(5) . ?
C34 H34A 0.9900 . ?
C34 H34B 0.9900 . ?
O7 C36 1.399(7) . ?
O7 C39 1.370(6) . ?
C35 H35A 0.9800 . ?
C35 H35B 0.9800 . ?
C35 H35C 0.9800 . ?
C35 C36 1.520(8) . ?
C36 C37 1.301(9) . ?
C37 H37 0.9500 . ?
C37 C38 1.401(9) . ?
C38 H38 0.9500 . ?
C38 C39 1.328(8) . ?
C39 C40 1.475(8) . ?
C40 H40A 0.9800 . ?
C40 H40B 0.9800 . ?
C40 H40C 0.9800 . ?
